data_7021390
loop_
_publ_author_name
'Maeda, Kazuyuki'
'Takamatsu, Ryohei'
'Mochizuki, Miki'
'Kawawa, Kanako'
'Kondo, Atsushi'

_publ_section_title
;
 Formation of zeolite-like zinc 1,3,5-benzenetriphosphonate
 open-frameworks by topotactic pillaring of anionic layers.
;
_journal_issue 29
_journal_name_full 'Dalton transactions (Cambridge, England : 2003)'
_journal_page_first 10424
_journal_page_last 10432
_journal_paper_doi 10.1039/c3dt33037k
_journal_volume 42
_journal_year 2013
_chemical_formula_moiety 'C12 H6 Cs2 O19.22 P6 Zn5'
_chemical_formula_sum 'C12 H8.44 Cs2 O19.22 P6 Zn5'
_chemical_formula_weight 1238.649
_chemical_name_common ZBP-Cs
_space_group_IT_number 60
_symmetry_cell_setting orthorhombic
_symmetry_Int_Tables_number 60
_symmetry_space_group_name_Hall '-P 2n 2ab'
_symmetry_space_group_name_H-M 'P b c n'
_cell_angle_alpha 90
_cell_angle_beta 90
_cell_angle_gamma 90
_cell_formula_units_Z 4
_cell_length_a 16.1877(3)
_cell_length_b 8.5356(2)
_cell_length_c 20.2585(4)
_cell_volume 2799.15(10)
_computing_cell_refinement 'RIETAN-FP (Izumi and Momma, 2007)'
_computing_molecular_graphics 'VESTA (Momma and Izumi, 2008)'
_computing_structure_refinement 'RIETAN-FP (Izumi and Momma, 2007)'
_computing_structure_solution 'EXPO-2009 (Altomare et al., 2009)'
_diffrn_ambient_temperature 300
_diffrn_detector 'imaging plate'
_diffrn_measurement_device_type Debye-Scherrer
_diffrn_radiation_type synchrotron
_diffrn_radiation_wavelength 0.99752
_diffrn_source synchrotron
_exptl_crystal_density_diffrn 2.9392
_exptl_crystal_F_000 2336.69
_pd_calc_method 'Rietveld Refinement'
_pd_char_colour colorless
_pd_meas_2theta_range_inc 0.01
_pd_meas_2theta_range_max 74.00
_pd_meas_2theta_range_min 3.00
_pd_meas_number_of_points 7101
_pd_meas_scan_method fixed
_pd_proc_2theta_range_inc 0.0100
_pd_proc_2theta_range_max 65.0000
_pd_proc_2theta_range_min 4.5000
_pd_proc_ls_background_function 'Legendre polynomials'
_pd_proc_ls_pref_orient_corr ' ?'
_pd_proc_ls_profile_function 'split pseudo-Voigt function'
_pd_proc_ls_prof_R_factor 0.00869
_pd_proc_ls_prof_wR_expected 0.00627
_pd_proc_ls_prof_wR_factor 0.01145
_pd_spec_mounting 'Lindemann glass capillary'
_pd_spec_mount_mode transmission
_pd_spec_shape cylinder
_refine_ls_extinction_method none
_refine_ls_goodness_of_fit_all 1.8267
_refine_ls_hydrogen_treatment mixed
_refine_ls_matrix_type full
_refine_ls_number_constraints 24
_refine_ls_number_parameters 117
_refine_ls_number_restraints 97
_refine_ls_R_factor_all 0.01138
_refine_ls_R_Fsqd_factor 0.01233
_refine_ls_R_I_factor 0.01912
_refine_ls_shift/su_max 0.0
_refine_ls_weighting_details 1/<i>y</i>~i~
_refine_ls_weighting_scheme sigma
_cod_data_source_file c3dt33037k.txt
_cod_data_source_block ZBP-Cs
_cod_original_cell_volume 2799.1(1)
_cod_database_code 7021390

loop_
_symmetry_equiv_pos_site_id
_symmetry_equiv_pos_as_xyz
1 x,y,z
2 -x+1/2,-y+1/2,z+1/2
3 -x,y,-z+1/2
4 x+1/2,-y+1/2,-z
5 -x,-y,-z
6 x+1/2,y+1/2,-z+1/2
7 x,-y,z+1/2
8 -x+1/2,y+1/2,z

loop_
_atom_site_label
_atom_site_fract_x
_atom_site_fract_y
_atom_site_fract_z
_atom_site_occupancy
_atom_site_symmetry_multiplicity
_atom_site_Wyckoff_symbol
_atom_site_adp_type
_atom_site_U_iso_or_equiv
_atom_site_type_symbol
Zn1 0.2460(2) 0.6056(5) 0.0826(2) 1 8 d Uiso 0.0185(5) Zn
Zn2 0.7562(2) 0.3968(5) 0.0885(1) 1 8 d Uiso 0.0185 Zn
Zn3 0.5 0.4966(5) 0.25 1 4 c Uiso 0.0185 Zn
P1 0.6174(4) 0.6268(9) 0.1354(3) 1 8 d Uiso 0.0102(8) P
P2 0.3800(4) 0.3585(8) 0.1372(2) 1 8 d Uiso 0.0102 P
P3 0.1562(2) 0.3439(4) -0.0020(3) 1 8 d Uiso 0.0102 P
O1 0.1902(7) 0.746(1) 0.1420(5) 1 8 d Uiso 0.0088(8) O
O2 0.3385(8) 0.519(1) 0.1317(5) 1 8 d Uiso 0.0088 O
O3 0.1737(7) 0.436(1) 0.0583(4) 1 8 d Uiso 0.0088 O
O4 0.2825(4) 0.6970(6) 0.0001(6) 1 8 d Uiso 0.0088 O
O5 0.8173(8) 0.258(1) 0.1432(5) 1 8 d Uiso 0.0088 O
O6 0.6570(7) 0.466(1) 0.1302(5) 1 8 d Uiso 0.0088 O
O7 0.8324(7) 0.561(1) 0.0668(4) 1 8 d Uiso 0.0088 O
O8 0.4365(6) 0.3591(9) 0.1958(5) 1 8 d Uiso 0.0088 O
O9 0.5595(6) 0.632(1) 0.1941(5) 1 8 d Uiso 0.0088 O
C1 0.4460(4) 0.7754(9) 0.0004(4) 1 8 d Uiso 0.004(2) C
C2 0.5643(6) 0.668(2) 0.0604(5) 1 8 d Uiso 0.004 C
C3 0.4335(7) 0.321(2) 0.0582(4) 1 8 d Uiso 0.004 C
C4 0.6037(5) 0.641(1) 0.0017(5) 1 8 d Uiso 0.004 C
C5 0.4852(7) 0.738(2) 0.0614(5) 1 8 d Uiso 0.004 C
C6 0.5124(9) 0.252(2) 0.0594(6) 1 8 d Uiso 0.004 C
H1 0.652(2) 0.576(4) 0.0015(6) 1 8 d Uiso 0.004 H
H2 0.453(2) 0.742(15) 0.101(1) 1 8 d Uiso 0.004 H
H3 0.538(4) 0.223(13) 0.1002(8) 1 8 d Uiso 0.004 H
Cs1 0.3506(2) 0.8760(3) 0.2156(1) 0.802(1) 8 d Uiso 0.0636(7) Cs
Cs2 0.1526(6) 0.625(1) 0.2862(5) 0.198 8 d Uiso 0.0636 Cs
Ow1 0.019(1) 0.521(2) 0.2904(6) 0.5 8 d Uiso 0.0352(8) O
Ow2 0.25 0.125 0.197(4) 0.109(8) 8 d Uiso 0.0352 O

loop_
_atom_type_symbol
_atom_type_description
_atom_type_scat_dispersion_real
_atom_type_scat_dispersion_imag
_atom_type_scat_source
Zn Zn -0.3771 2.5535 'International Tables for Crystallography, Vol. C'
Cs Cs -0.2753 3.8219 'International Tables for Crystallography, Vol. C'
P P 0.1621 0.1866 'International Tables for Crystallography, Vol. C'
O O 0.0196 0.0127 'International Tables for Crystallography, Vol. C'
C C 0.0064 0.0035 'International Tables for Crystallography, Vol. C'
H H 0.0000 0.0000 'International Tables for Crystallography, Vol. C'

loop_
_geom_angle_atom_site_label_1
_geom_angle_atom_site_label_2
_geom_angle_atom_site_label_3
_geom_angle
_geom_angle_site_symmetry_1
_geom_angle_site_symmetry_3
O2 Zn1 O1 106.2(5) 1_555 1_555
O2 Zn1 O3 108.1(4) 1_555 1_555
O2 Zn1 O4 111.1(4) 1_555 1_555
O1 Zn1 O3 110.0(5) 1_555 1_555
O1 Zn1 O4 115.6(2) 1_555 1_555
O3 Zn1 O4 105.6(4) 1_555 1_555
O6 Zn2 O5 111.9(5) 1_555 1_555
O6 Zn2 O7 114.7(3) 1_555 1_555
O6 Zn2 O4 104.4(3) 1_555 5_665
O5 Zn2 O7 104.7(5) 1_555 1_555
O5 Zn2 O4 115.1(2) 1_555 5_665
O7 Zn2 O4 106.2(4) 1_555 5_665
O8 Zn3 O9 107.9(2) 1_555 1_555
O8 Zn3 O8 104.1(2) 1_555 3_655
O8 Zn3 O9 116.6(2) 1_555 3_655
O9 Zn3 O9 104.2(3) 1_555 3_655
O5 P1 O9 108.6(6) 8_655 1_555
O5 P1 O6 112.0(6) 8_655 1_555
O5 P1 C2 105.9(8) 8_655 1_555
O9 P1 O6 110.0(7) 1_555 1_555
O9 P1 C2 111.4(6) 1_555 1_555
O6 P1 C2 108.9(6) 1_555 1_555
O1 P2 O8 114.6(3) 8_545 1_555
O1 P2 O2 104.3(3) 8_545 1_555
O1 P2 C3 107.6(8) 8_545 1_555
O8 P2 O2 108.9(7) 1_555 1_555
O8 P2 C3 113.6(6) 1_555 1_555
O2 P2 C3 107.2(6) 1_555 1_555
O3 P3 O7 113.4(5) 1_555 5_665
O3 P3 O4 105.9(7) 1_555 8_545
O3 P3 C1 109.5(6) 1_555 8_545
O7 P3 O4 111.0(7) 5_665 8_545
O7 P3 C1 108.1(5) 5_665 8_545
O4 P3 C1 108.9(4) 8_545 8_545
P2 O1 Zn1 136.0(7) 8_555 1_555
P2 O2 Zn1 135.8(7) 1_555 1_555
P3 O3 Zn1 136.5(8) 1_555 1_555
P3 O4 Zn1 121.9(8) 8_555 1_555
P3 O4 Zn2 118.0(8) 8_555 5_665
Zn1 O4 Zn2 120.1(3) 1_555 5_665
P1 O5 Zn2 138.3(7) 8_645 1_555
P1 O6 Zn2 131.7(7) 1_555 1_555
P3 O7 Zn2 130.8(7) 5_665 1_555
P2 O8 Zn3 141.9(4) 1_555 1_555
P1 O9 Zn3 140.3(5) 1_555 1_555
C5 C1 C6 119.8(5) 1_555 5_665
C5 C1 P3 121.2(3) 1_555 8_555
C6 C1 P3 118.9(4) 5_665 8_555
C4 C2 C5 120.3(5) 1_555 1_555
C4 C2 P1 118.9(4) 1_555 1_555
C5 C2 P1 120.6(5) 1_555 1_555
C4 C3 C6 120.2(5) 5_665 1_555
C4 C3 P2 121.0(6) 5_665 1_555
C6 C3 P2 118.9(3) 1_555 1_555
H1 C4 C2 119(1) 1_555 1_555
H1 C4 C3 119(1) 1_555 5_665
C2 C4 C3 121.3(4) 1_555 5_665
H2 C5 C1 119(1) 1_555 1_555
H2 C5 C2 121(2) 1_555 1_555
C1 C5 C2 119.0(5) 1_555 1_555
H3 C6 C1 120(1) 1_555 5_665
H3 C6 C3 121(1) 1_555 1_555
C1 C6 C3 119.4(6) 5_665 1_555

loop_
_geom_bond_atom_site_label_1
_geom_bond_atom_site_label_2
_geom_bond_distance
_geom_bond_site_symmetry_2
Zn1 O1 1.92(1) 1_555
Zn1 O3 1.93(1) 1_555
Zn1 O4 1.94(1) 1_555
Zn1 O2 1.94(1) 1_555
Zn2 O5 1.90(1) 1_555
Zn2 O6 1.91(1) 1_555
Zn2 O7 1.92(1) 1_555
Zn2 O4 2.06(1) 5_665
Zn3 O9 1.883(8) 1_555
Zn3 O8 1.908(8) 1_555
P1 O9 1.517(8) 1_555
P1 O6 1.52(1) 1_555
P1 O5 1.55(1) 8_655
P1 C2 1.78(1) 1_555
P2 O1 1.49(1) 8_545
P2 O8 1.498(7) 1_555
P2 O2 1.53(1) 1_555
P2 C3 1.846(8) 1_555
P3 O3 1.479(8) 1_555
P3 O7 1.555(7) 5_665
P3 O4 1.600(6) 8_545
P3 C1 1.756(7) 8_545
C1 C6 1.41(1) 5_665
C1 C5 1.424(8) 1_555
C2 C4 1.368(9) 1_555
C2 C5 1.41(1) 1_555
C3 C4 1.39(1) 5_665
C3 C6 1.41(2) 1_555
C4 H1 0.95(1) 1_555
C5 H2 0.96(1) 1_555
C6 H3 0.96(1) 1_555
